data_7158358
loop_
_publ_author_name
'Efremova, Mariia M.'
'Makarova, Anastasia A.'
'Novikov, Alexander S.'
'Kryukova, Mariya A.'
'Kuznetsov, Mikhail A.'
'Molchanov, Alexander P.'

_publ_section_title
;
 Regio- and stereoselective (3 + 2)-cycloaddition reactions of nitrones
 with cyclic allenes.
;
_journal_issue 44
_journal_name_full 'Organic &amp; biomolecular chemistry'
_journal_page_first 9773
_journal_page_last 9784
_journal_paper_doi 10.1039/d1ob01584b
_journal_volume 19
_journal_year 2021
_chemical_formula_moiety 'C22 H25 Cl2 N O6'
_chemical_formula_sum 'C22 H25 Cl2 N O6'
_chemical_formula_weight 470.33
_space_group_crystal_system monoclinic
_space_group_IT_number 14
_space_group_name_Hall '-P 2yn'
_space_group_name_H-M_alt 'P 1 21/n 1'
_atom_sites_solution_hydrogens mixed
_audit_creation_date 2021-05-19
_audit_creation_method
;
Olex2 1.2
(compiled 2018.05.29 svn.r3508 for OlexSys, GUI svn.r5506)
;
_audit_update_record
;
2021-05-21 deposited with the CCDC.	2021-10-26 downloaded from the CCDC.
;
_cell_angle_alpha 90
_cell_angle_beta 109.369(4)
_cell_angle_gamma 90
_cell_formula_units_Z 4
_cell_length_a 8.9201(3)
_cell_length_b 27.3837(9)
_cell_length_c 9.5899(3)
_cell_measurement_reflns_used 11999
_cell_measurement_temperature 100.00(11)
_cell_measurement_theta_max 76.9400
_cell_measurement_theta_min 5.1350
_cell_volume 2209.90(14)
_computing_cell_refinement 'CrysAlisPro 1.171.40.71a (Rigaku OD, 2020)'
_computing_data_collection 'CrysAlisPro 1.171.40.71a (Rigaku OD, 2020)'
_computing_data_reduction 'CrysAlisPro 1.171.40.71a (Rigaku OD, 2020)'
_computing_molecular_graphics 'Olex2 (Dolomanov et al., 2009)'
_computing_publication_material 'Olex2 (Dolomanov et al., 2009)'
_computing_structure_refinement 'ShelXL (Sheldrick, 2015)'
_computing_structure_solution 'ShelXT (Sheldrick, 2015)'
_diffrn_ambient_environment N~2~
_diffrn_ambient_temperature 100.00(11)
_diffrn_detector 'Hybrid Pixel Array Detector'
_diffrn_detector_area_resol_mean 10.0000
_diffrn_detector_type HyPix
_diffrn_measured_fraction_theta_full 0.992
_diffrn_measured_fraction_theta_max 0.965
_diffrn_measurement_details
;
List of Runs (angles in degrees, time in seconds):

  # Type    Start    End  Width  t~exp~   \w     \q     \k     \f   Frames
#--------------------------------------------------------------------------
  1  \w    -26.00  27.00   0.50    0.66    --  -47.20  19.00-120.00  106
  2  \w     67.00  92.00   0.50    0.66    --   47.20 142.00 -87.00   50
  3  \w     74.00 120.00   0.50    0.66    --   47.20 125.00 -90.00   92
  4  \w     93.00 118.00   0.50    2.63    --  107.75 142.00 -87.00   50
  5  \w    141.00 174.00   0.50    2.63    --  107.75  45.00-150.00   66
  6  \w    108.00 141.00   0.50    2.63    --  107.75  30.00 -90.00   66
  7  \w     99.00 143.00   0.50    2.63    --  107.75  30.00-150.00   88
  8  \w     53.00  98.00   0.50    2.63    --  107.75 -94.00  30.00   90
  9  \w     76.00 103.00   0.50    2.63    --  107.75 -94.00  60.00   54
 10  \w     87.00 112.00   0.50    2.63    --  107.75-125.00  90.00   50
 11  \w     50.00  75.00   0.50    2.63    --  107.75-128.00  26.00   50
 12  \w     35.00  61.00   0.50    2.63    --  107.75 -94.00  60.00   52
 13  \w     49.00  75.00   0.50    2.63    --  107.75 -77.00  90.00   52
 14  \w     35.00  71.00   0.50    2.63    --  107.75 -61.00 150.00   72
 15  \w     43.00  69.00   0.50    2.63    --  107.75-125.00  90.00   52
 16  \w     38.00  71.00   0.50    2.63    --  107.75 -61.00 -90.00   66
 17  \w     70.00 105.00   0.50    2.63    --  107.75 -94.00 -90.00   70
 18  \w     67.00 121.00   0.50    2.63    --  107.75-142.00-144.00  108
 19  \w     39.00  64.00   0.50    2.63    --  107.75-142.00-144.00   50
 20  \w     32.00 111.00   0.50    0.66    --   47.20  57.00-150.00  158
 21  \w    129.00 178.00   0.50    2.63    --  107.75  61.00  90.00   98
 22  \w    144.00 178.00   0.50    2.63    --  107.75  45.00 150.00   68
 23  \w     82.00 152.00   0.50    2.63    --  107.75 128.00 101.00  140
 24  \w    -68.00 -41.00   0.50    0.66    --  -47.20 128.00 101.00   54
 25  \w    -65.00 -40.00   0.50    2.63    -- -106.00  61.00  60.00   50
 26  \w    -70.00 -35.00   0.50    2.63    -- -106.00  61.00  90.00   70
 27  \w    -66.00 -41.00   0.50    2.63    -- -106.00 128.00  39.43   50
 28  \w    -97.00 -72.00   0.50    2.63    -- -106.00 128.00 101.00   50
 29  \w   -113.00 -72.00   0.50    2.63    -- -106.00 128.00  39.43   82
 30  \w   -107.00 -44.00   0.50    2.63    -- -106.00 108.00  74.45  126
 31  \w    -95.00 -62.00   0.50    0.66    --  -47.20 142.00 -87.00   66
 32  \w   -124.00 -89.00   0.50    2.63    -- -106.00 142.00 -87.00   70
 33  \w   -176.00 -89.00   0.50    2.63    -- -106.00 -61.00 -60.00  174
 34  \w   -120.00 -64.00   0.50    0.66    --  -47.20-142.00-144.00  112
 35  \w   -109.00 -84.00   0.50    0.66    --  -47.20-128.00  26.00   50
 36  \w   -112.00 -86.00   0.50    0.66    --  -47.20-125.00  90.00   52
 37  \w     78.00  91.50   0.50    2.63    --  107.75 142.00 -87.00   27
;
_diffrn_measurement_device 'four-circle diffractometer'
_diffrn_measurement_device_type 'XtaLAB Synergy, Single source at home/near, HyPix'
_diffrn_measurement_method '\w scans'
_diffrn_orient_matrix_type 'CrysAlisPro convention (1999,Acta A55,543-557)'
_diffrn_orient_matrix_UB_11 -0.1165386000
_diffrn_orient_matrix_UB_12 0.0245895000
_diffrn_orient_matrix_UB_13 -0.1380428000
_diffrn_orient_matrix_UB_21 0.0637612000
_diffrn_orient_matrix_UB_22 0.0505177000
_diffrn_orient_matrix_UB_23 0.0628566000
_diffrn_orient_matrix_UB_31 0.1259790000
_diffrn_orient_matrix_UB_32 -0.0027954000
_diffrn_orient_matrix_UB_33 -0.0774090000
_diffrn_radiation_monochromator mirror
_diffrn_radiation_probe x-ray
_diffrn_radiation_type CuK\a
_diffrn_radiation_wavelength 1.54184
_diffrn_reflns_av_R_equivalents 0.0374
_diffrn_reflns_av_unetI/netI 0.0321
_diffrn_reflns_Laue_measured_fraction_full 0.992
_diffrn_reflns_Laue_measured_fraction_max 0.965
_diffrn_reflns_limit_h_max 11
_diffrn_reflns_limit_h_min -9
_diffrn_reflns_limit_k_max 32
_diffrn_reflns_limit_k_min -29
_diffrn_reflns_limit_l_max 11
_diffrn_reflns_limit_l_min -12
_diffrn_reflns_number 18890
_diffrn_reflns_point_group_measured_fraction_full 0.992
_diffrn_reflns_point_group_measured_fraction_max 0.965
_diffrn_reflns_theta_full 67.684
_diffrn_reflns_theta_max 77.385
_diffrn_reflns_theta_min 3.228
_diffrn_source 'micro-focus sealed X-ray tube'
_diffrn_source_type 'PhotonJet (Cu) X-ray Source'
_exptl_absorpt_coefficient_mu 2.981
_exptl_absorpt_correction_T_max 1.00000
_exptl_absorpt_correction_T_min 0.57707
_exptl_absorpt_correction_type multi-scan
_exptl_absorpt_process_details
;
CrysAlisPro 1.171.40.71a (Rigaku Oxford Diffraction, 2020)
Empirical absorption correction using spherical harmonics,
 implemented in SCALE3 ABSPACK scaling algorithm.
;
_exptl_crystal_colour colourless
_exptl_crystal_density_diffrn 1.414
_exptl_crystal_description needle
_exptl_crystal_F_000 984
_exptl_crystal_size_max 0.16
_exptl_crystal_size_mid 0.13
_exptl_crystal_size_min 0.1
_refine_diff_density_max 0.313
_refine_diff_density_min -0.261
_refine_diff_density_rms 0.060
_refine_ls_extinction_method none
_refine_ls_goodness_of_fit_ref 1.064
_refine_ls_hydrogen_treatment constr
_refine_ls_matrix_type full
_refine_ls_number_parameters 283
_refine_ls_number_reflns 4524
_refine_ls_number_restraints 0
_refine_ls_restrained_S_all 1.064
_refine_ls_R_factor_all 0.0341
_refine_ls_R_factor_gt 0.0314
_refine_ls_shift/su_max 0.001
_refine_ls_shift/su_mean 0.000
_refine_ls_structure_factor_coef Fsqd
_refine_ls_weighting_details 'w=1/[\s^2^(Fo^2^)+(0.0479P)^2^+0.5778P] where P=(Fo^2^+2Fc^2^)/3'
_refine_ls_weighting_scheme calc
_refine_ls_wR_factor_gt 0.0827
_refine_ls_wR_factor_ref 0.0845
_reflns_Friedel_coverage 0.000
_reflns_number_gt 4131
_reflns_number_total 4524
_reflns_threshold_expression 'I > 2\s(I)'
_cod_data_source_file d1ob01584b2.cif
_cod_data_source_block 16022_apm-502
_cod_depositor_comments 'Adding full bibliography for 7158355--7158358.cif.'
_cod_database_code 7158358
_shelx_shelxl_version_number 2014/7
_chemical_oxdiff_formula 'C22 H25 Cl2 N O6 '
_shelx_space_group_comment
;
The symmetry employed for this shelxl refinement is uniquely defined
by the following loop, which should always be used as a source of
symmetry information in preference to the above space-group names.
They are only intended as comments.
;
_diffrn_oxdiff_digest_frames
;
01c30885d407c795486d59e9060a2bc80a000301baf
;
_reflns_odcompleteness_completeness 98.29
_reflns_odcompleteness_iscentric 1
_reflns_odcompleteness_theta 74.33
_olex2_refinement_description
;
1. Fixed Uiso
 At 1.2 times of:
  All C(H) groups, All C(H,H) groups, All N(H) groups
 At 1.5 times of:
  All C(H,H,H) groups
2.a Riding coordinates:
 N1(H1)
2.b Ternary CH refined with riding coordinates:
 C20(H20), C10(H10), C18(H18), C8(H8)
2.c Secondary CH2 refined with riding coordinates:
 C22(H22A,H22B), C17(H17A,H17B), C16(H16A,H16B), C21(H21A,H21B)
2.d Aromatic/amide H refined with riding coordinates:
 C6(H6), C2(H2), C3(H3)
2.e Idealised Me refined as rotating group:
 C13(H13A,H13B,H13C), C5(H5A,H5B,H5C), C15(H15A,H15B,H15C)
;
_olex2_submission_special_instructions 'No special instructions were received'
_oxdiff_exptl_absorpt_empirical_details
;
Empirical correction (ABSPACK) includes:
- Absorption correction using spherical harmonics
- Frame scaling
;
_oxdiff_exptl_absorpt_empirical_full_max 1.651
_oxdiff_exptl_absorpt_empirical_full_min 0.631

loop_
_space_group_symop_operation_xyz
'x, y, z'
'-x+1/2, y+1/2, -z+1/2'
'-x, -y, -z'
'x-1/2, -y-1/2, z-1/2'

loop_
_atom_site_label
_atom_site_type_symbol
_atom_site_fract_x
_atom_site_fract_y
_atom_site_fract_z
_atom_site_U_iso_or_equiv
_atom_site_adp_type
_atom_site_occupancy
_atom_site_site_symmetry_order
_atom_site_calc_flag
_atom_site_refinement_flags_posn
_atom_site_refinement_flags_adp
_atom_site_refinement_flags_occupancy
_atom_site_disorder_assembly
_atom_site_disorder_group
Cl2 Cl 0.39826(3) 0.18709(2) 0.83000(3) 0.02058(9) Uani 1 1 d . . . . .
Cl1 Cl 0.18320(4) 0.15395(2) 0.54645(4) 0.02325(10) Uani 1 1 d . . . . .
O1 O 0.33405(11) 0.32828(3) 0.37957(10) 0.01978(19) Uani 1 1 d . . . . .
O6 O 1.10528(10) 0.34527(3) 0.92920(10) 0.0198(2) Uani 1 1 d . . . . .
O3 O 0.40986(12) 0.49738(3) 0.68376(10) 0.0215(2) Uani 1 1 d . . . . .
O4 O 0.13419(11) 0.43646(4) 0.49876(11) 0.0223(2) Uani 1 1 d . . . . .
O5 O 0.26535(12) 0.44529(4) 0.33622(10) 0.0235(2) Uani 1 1 d . . . . .
O2 O 0.44616(12) 0.43547(4) 0.84624(10) 0.0237(2) Uani 1 1 d . . . . .
N1 N 0.54923(12) 0.42580(4) 0.54207(12) 0.0175(2) Uani 1 1 d . . . . .
H1 H 0.5578 0.4556 0.5175 0.021 Uiso 1 1 d R . . . .
C1 C 0.69536(14) 0.40728(5) 0.64275(14) 0.0173(2) Uani 1 1 d . . . . .
C20 C 0.39809(14) 0.23095(5) 0.56505(13) 0.0171(2) Uani 1 1 d . . . . .
H20 H 0.3726 0.2219 0.4609 0.021 Uiso 1 1 calc R . . . .
C6 C 0.86803(14) 0.33882(5) 0.73185(14) 0.0169(2) Uani 1 1 d . . . . .
H6 H 0.8914 0.3059 0.7277 0.020 Uiso 1 1 calc R . . . .
C10 C 0.40216(14) 0.36325(5) 0.62134(13) 0.0155(2) Uani 1 1 d . . . . .
H10 H 0.4911 0.3565 0.7119 0.019 Uiso 1 1 calc R . . . .
C12 C 0.42072(14) 0.45009(5) 0.72274(14) 0.0172(2) Uani 1 1 d . . . . .
C9 C 0.43917(15) 0.33825(5) 0.49345(13) 0.0157(2) Uani 1 1 d . . . . .
C22 C 0.63648(15) 0.27112(5) 0.52657(14) 0.0175(2) Uani 1 1 d . . . . .
H22A H 0.7494 0.2644 0.5551 0.021 Uiso 1 1 calc R . . . .
H22B H 0.5864 0.2567 0.4298 0.021 Uiso 1 1 calc R . . . .
C7 C 0.72863(14) 0.35730(5) 0.63375(13) 0.0163(2) Uani 1 1 d . . . . .
C14 C 0.26287(15) 0.43483(5) 0.45683(14) 0.0176(2) Uani 1 1 d . . . . .
C17 C 0.27038(15) 0.29328(5) 0.71200(14) 0.0181(3) Uani 1 1 d . . . . .
H17A H 0.3735 0.2909 0.7886 0.022 Uiso 1 1 calc R . . . .
H17B H 0.1898 0.2881 0.7580 0.022 Uiso 1 1 calc R . . . .
C11 C 0.40821(14) 0.41831(5) 0.58662(13) 0.0162(2) Uani 1 1 d . . . . .
C18 C 0.25679(14) 0.25356(5) 0.59910(14) 0.0171(2) Uani 1 1 d . . . . .
H18 H 0.1605 0.2560 0.5123 0.021 Uiso 1 1 calc R . . . .
C4 C 0.97497(14) 0.36877(5) 0.83745(14) 0.0179(3) Uani 1 1 d . . . . .
C16 C 0.25088(15) 0.34476(5) 0.64542(14) 0.0176(2) Uani 1 1 d . . . . .
H16A H 0.1649 0.3446 0.5515 0.021 Uiso 1 1 calc R . . . .
H16B H 0.2219 0.3671 0.7109 0.021 Uiso 1 1 calc R . . . .
C21 C 0.57085(15) 0.24518(5) 0.63771(14) 0.0177(2) Uani 1 1 d . . . . .
H21A H 0.6334 0.2162 0.6757 0.021 Uiso 1 1 calc R . . . .
H21B H 0.5804 0.2668 0.7204 0.021 Uiso 1 1 calc R . . . .
C2 C 0.80214(15) 0.43696(5) 0.74594(15) 0.0207(3) Uani 1 1 d . . . . .
H2 H 0.7790 0.4699 0.7505 0.025 Uiso 1 1 calc R . . . .
C3 C 0.94408(15) 0.41813(5) 0.84332(15) 0.0211(3) Uani 1 1 d . . . . .
H3 H 1.0163 0.4384 0.9107 0.025 Uiso 1 1 calc R . . . .
C8 C 0.61258(14) 0.32672(5) 0.51284(13) 0.0162(2) Uani 1 1 d . . . . .
H8 H 0.6284 0.3361 0.4201 0.019 Uiso 1 1 calc R . . . .
C19 C 0.30688(15) 0.20209(5) 0.64234(14) 0.0178(2) Uani 1 1 d . . . . .
C13 C 0.43917(19) 0.53239(5) 0.80355(16) 0.0274(3) Uani 1 1 d . . . . .
H13A H 0.4378 0.5649 0.7654 0.041 Uiso 1 1 calc GR . . . .
H13B H 0.5411 0.5260 0.8762 0.041 Uiso 1 1 calc GR . . . .
H13C H 0.3580 0.5294 0.8483 0.041 Uiso 1 1 calc GR . . . .
C5 C 1.22000(17) 0.37400(6) 1.03806(15) 0.0261(3) Uani 1 1 d . . . . .
H5A H 1.2611 0.3988 0.9899 0.039 Uiso 1 1 calc GR . . . .
H5B H 1.3054 0.3534 1.0952 0.039 Uiso 1 1 calc GR . . . .
H5C H 1.1705 0.3891 1.1021 0.039 Uiso 1 1 calc GR . . . .
C15 C -0.01342(17) 0.44858(6) 0.38358(18) 0.0292(3) Uani 1 1 d . . . . .
H15A H -0.0318 0.4259 0.3033 0.044 Uiso 1 1 calc GR . . . .
H15B H -0.0068 0.4811 0.3485 0.044 Uiso 1 1 calc GR . . . .
H15C H -0.0995 0.4468 0.4226 0.044 Uiso 1 1 calc GR . . . .

loop_
_atom_site_aniso_label
_atom_site_aniso_U_11
_atom_site_aniso_U_22
_atom_site_aniso_U_33
_atom_site_aniso_U_23
_atom_site_aniso_U_13
_atom_site_aniso_U_12
Cl2 0.02085(15) 0.02011(18) 0.02040(16) 0.00389(11) 0.00632(11) -0.00008(11)
Cl1 0.02339(17) 0.01732(17) 0.02761(17) -0.00261(11) 0.00657(12) -0.00583(11)
O1 0.0201(4) 0.0190(5) 0.0184(4) -0.0007(3) 0.0039(3) -0.0009(3)
O6 0.0167(4) 0.0205(5) 0.0200(4) -0.0005(3) 0.0030(3) -0.0003(3)
O3 0.0305(5) 0.0135(5) 0.0194(4) -0.0025(3) 0.0070(4) -0.0010(4)
O4 0.0171(4) 0.0226(5) 0.0257(5) 0.0032(4) 0.0050(4) 0.0041(4)
O5 0.0280(5) 0.0217(5) 0.0191(4) 0.0027(4) 0.0055(4) 0.0042(4)
O2 0.0326(5) 0.0199(5) 0.0187(4) 0.0001(4) 0.0088(4) -0.0006(4)
N1 0.0188(5) 0.0139(5) 0.0213(5) 0.0038(4) 0.0087(4) 0.0009(4)
C1 0.0167(6) 0.0164(6) 0.0208(6) 0.0020(5) 0.0087(5) -0.0008(5)
C20 0.0196(6) 0.0145(6) 0.0175(5) 0.0000(4) 0.0064(5) 0.0000(5)
C6 0.0182(6) 0.0145(6) 0.0202(6) 0.0007(4) 0.0095(5) -0.0004(4)
C10 0.0153(5) 0.0139(6) 0.0173(5) 0.0004(4) 0.0052(4) 0.0010(4)
C12 0.0161(6) 0.0152(6) 0.0200(6) -0.0005(5) 0.0057(5) -0.0003(4)
C9 0.0185(6) 0.0112(6) 0.0176(6) 0.0023(4) 0.0062(5) -0.0004(4)
C22 0.0175(6) 0.0168(7) 0.0200(6) -0.0026(5) 0.0086(5) -0.0005(5)
C7 0.0172(6) 0.0158(6) 0.0186(6) -0.0004(5) 0.0095(5) -0.0019(5)
C14 0.0205(6) 0.0099(6) 0.0211(6) -0.0016(4) 0.0052(5) 0.0003(4)
C17 0.0185(6) 0.0172(7) 0.0211(6) 0.0007(5) 0.0098(5) 0.0003(5)
C11 0.0166(6) 0.0146(6) 0.0177(6) 0.0001(4) 0.0063(4) 0.0004(4)
C18 0.0161(5) 0.0156(6) 0.0190(6) 0.0018(5) 0.0049(5) 0.0002(4)
C4 0.0164(6) 0.0199(7) 0.0188(6) 0.0017(5) 0.0078(5) -0.0001(5)
C16 0.0167(6) 0.0158(6) 0.0211(6) 0.0000(4) 0.0074(5) 0.0006(4)
C21 0.0183(6) 0.0156(6) 0.0196(6) -0.0002(5) 0.0068(5) 0.0007(4)
C2 0.0217(6) 0.0142(6) 0.0274(6) -0.0005(5) 0.0097(5) -0.0009(5)
C3 0.0192(6) 0.0186(7) 0.0249(6) -0.0031(5) 0.0067(5) -0.0045(5)
C8 0.0178(6) 0.0160(7) 0.0162(6) 0.0001(4) 0.0076(5) -0.0001(4)
C19 0.0186(6) 0.0146(6) 0.0196(6) -0.0002(5) 0.0057(5) -0.0023(5)
C13 0.0405(8) 0.0182(7) 0.0234(6) -0.0067(5) 0.0107(6) -0.0029(6)
C5 0.0234(6) 0.0276(8) 0.0220(6) -0.0004(5) 0.0007(5) -0.0048(6)
C15 0.0186(6) 0.0272(8) 0.0354(8) 0.0025(6) 0.0005(6) 0.0041(5)

loop_
_atom_type_symbol
_atom_type_description
_atom_type_scat_dispersion_real
_atom_type_scat_dispersion_imag
_atom_type_scat_source
C C 0.0181 0.0091 'International Tables Vol C Tables 4.2.6.8 and 6.1.1.4'
H H 0.0000 0.0000 'International Tables Vol C Tables 4.2.6.8 and 6.1.1.4'
Cl Cl 0.3639 0.7018 'International Tables Vol C Tables 4.2.6.8 and 6.1.1.4'
N N 0.0311 0.0180 'International Tables Vol C Tables 4.2.6.8 and 6.1.1.4'
O O 0.0492 0.0322 'International Tables Vol C Tables 4.2.6.8 and 6.1.1.4'

loop_
_geom_angle_atom_site_label_1
_geom_angle_atom_site_label_2
_geom_angle_atom_site_label_3
_geom_angle
_geom_angle_site_symmetry_1
_geom_angle_site_symmetry_3
_geom_angle_publ_flag
C4 O6 C5 117.48(11) . . ?
C12 O3 C13 116.05(10) . . ?
C14 O4 C15 115.61(11) . . ?
C1 N1 H1 112.1 . . ?
C1 N1 C11 115.43(10) . . ?
C11 N1 H1 112.0 . . ?
C7 C1 N1 117.73(11) . . ?
C2 C1 N1 121.98(12) . . ?
C2 C1 C7 120.28(12) . . ?
C18 C20 H20 113.0 . . ?
C21 C20 H20 113.0 . . ?
C21 C20 C18 125.45(11) . . ?
C19 C20 H20 113.0 . . ?
C19 C20 C18 59.15(8) . . ?
C19 C20 C21 123.03(11) . . ?
C7 C6 H6 119.3 . . ?
C7 C6 C4 121.34(12) . . ?
C4 C6 H6 119.3 . . ?
C9 C10 H10 107.4 . . ?
C9 C10 C11 103.34(9) . . ?
C11 C10 H10 107.4 . . ?
C16 C10 H10 107.4 . . ?
C16 C10 C9 114.07(10) . . ?
C16 C10 C11 116.76(10) . . ?
O3 C12 C11 109.30(10) . . ?
O2 C12 O3 124.74(12) . . ?
O2 C12 C11 125.81(12) . . ?
O1 C9 C10 120.94(11) . . ?
O1 C9 C8 120.85(11) . . ?
C8 C9 C10 118.20(10) . . ?
H22A C22 H22B 107.4 . . ?
C21 C22 H22A 108.3 . . ?
C21 C22 H22B 108.3 . . ?
C8 C22 H22A 108.3 . . ?
C8 C22 H22B 108.3 . . ?
C8 C22 C21 116.10(10) . . ?
C1 C7 C8 118.47(11) . . ?
C6 C7 C1 118.29(12) . . ?
C6 C7 C8 123.20(12) . . ?
O4 C14 C11 110.11(10) . . ?
O5 C14 O4 125.07(12) . . ?
O5 C14 C11 124.81(11) . . ?
H17A C17 H17B 107.8 . . ?
C18 C17 H17A 109.0 . . ?
C18 C17 H17B 109.0 . . ?
C18 C17 C16 113.10(10) . . ?
C16 C17 H17A 109.0 . . ?
C16 C17 H17B 109.0 . . ?
N1 C11 C10 107.00(10) . . ?
N1 C11 C12 109.78(10) . . ?
N1 C11 C14 107.25(10) . . ?
C12 C11 C10 111.43(10) . . ?
C14 C11 C10 112.35(10) . . ?
C14 C11 C12 108.92(10) . . ?
C20 C18 H18 113.4 . . ?
C17 C18 C20 124.54(11) . . ?
C17 C18 H18 113.4 . . ?
C19 C18 C20 59.15(8) . . ?
C19 C18 C17 122.30(11) . . ?
C19 C18 H18 113.4 . . ?
O6 C4 C6 114.82(12) . . ?
O6 C4 C3 124.95(12) . . ?
C3 C4 C6 120.23(12) . . ?
C10 C16 C17 112.55(10) . . ?
C10 C16 H16A 109.1 . . ?
C10 C16 H16B 109.1 . . ?
C17 C16 H16A 109.1 . . ?
C17 C16 H16B 109.1 . . ?
H16A C16 H16B 107.8 . . ?
C20 C21 C22 111.11(10) . . ?
C20 C21 H21A 109.4 . . ?
C20 C21 H21B 109.4 . . ?
C22 C21 H21A 109.4 . . ?
C22 C21 H21B 109.4 . . ?
H21A C21 H21B 108.0 . . ?
C1 C2 H2 119.5 . . ?
C1 C2 C3 121.06(13) . . ?
C3 C2 H2 119.5 . . ?
C4 C3 C2 118.75(12) . . ?
C4 C3 H3 120.6 . . ?
C2 C3 H3 120.6 . . ?
C9 C8 C22 108.72(10) . . ?
C9 C8 H8 106.3 . . ?
C22 C8 H8 106.3 . . ?
C7 C8 C9 112.58(10) . . ?
C7 C8 C22 116.06(10) . . ?
C7 C8 H8 106.3 . . ?
Cl2 C19 Cl1 110.81(7) . . ?
C20 C19 Cl2 119.11(9) . . ?
C20 C19 Cl1 118.97(9) . . ?
C18 C19 Cl2 119.86(9) . . ?
C18 C19 Cl1 118.75(9) . . ?
C18 C19 C20 61.70(8) . . ?
O3 C13 H13A 109.5 . . ?
O3 C13 H13B 109.5 . . ?
O3 C13 H13C 109.5 . . ?
H13A C13 H13B 109.5 . . ?
H13A C13 H13C 109.5 . . ?
H13B C13 H13C 109.5 . . ?
O6 C5 H5A 109.5 . . ?
O6 C5 H5B 109.5 . . ?
O6 C5 H5C 109.5 . . ?
H5A C5 H5B 109.5 . . ?
H5A C5 H5C 109.5 . . ?
H5B C5 H5C 109.5 . . ?
O4 C15 H15A 109.5 . . ?
O4 C15 H15B 109.5 . . ?
O4 C15 H15C 109.5 . . ?
H15A C15 H15B 109.5 . . ?
H15A C15 H15C 109.5 . . ?
H15B C15 H15C 109.5 . . ?

loop_
_geom_bond_atom_site_label_1
_geom_bond_atom_site_label_2
_geom_bond_distance
_geom_bond_site_symmetry_2
_geom_bond_publ_flag
Cl2 C19 1.7602(13) . ?
Cl1 C19 1.7684(13) . ?
O1 C9 1.2113(16) . ?
O6 C4 1.3641(15) . ?
O6 C5 1.4308(16) . ?
O3 C12 1.3426(16) . ?
O3 C13 1.4518(16) . ?
O4 C14 1.3369(16) . ?
O4 C15 1.4489(17) . ?
O5 C14 1.1989(17) . ?
O2 C12 1.1984(16) . ?
N1 H1 0.8593 . ?
N1 C1 1.4330(16) . ?
N1 C11 1.4709(15) . ?
C1 C7 1.4092(18) . ?
C1 C2 1.3863(19) . ?
C20 H20 0.9800 . ?
C20 C18 1.5335(17) . ?
C20 C21 1.5166(17) . ?
C20 C19 1.4953(17) . ?
C6 H6 0.9300 . ?
C6 C7 1.3826(18) . ?
C6 C4 1.4026(18) . ?
C10 H10 0.9800 . ?
C10 C9 1.5333(16) . ?
C10 C11 1.5487(17) . ?
C10 C16 1.5288(16) . ?
C12 C11 1.5418(17) . ?
C9 C8 1.5284(17) . ?
C22 H22A 0.9700 . ?
C22 H22B 0.9700 . ?
C22 C21 1.5483(17) . ?
C22 C8 1.5371(18) . ?
C7 C8 1.5234(17) . ?
C14 C11 1.5376(17) . ?
C17 H17A 0.9700 . ?
C17 H17B 0.9700 . ?
C17 C18 1.5110(18) . ?
C17 C16 1.5334(18) . ?
C18 H18 0.9800 . ?
C18 C19 1.4952(18) . ?
C4 C3 1.384(2) . ?
C16 H16A 0.9700 . ?
C16 H16B 0.9700 . ?
C21 H21A 0.9700 . ?
C21 H21B 0.9700 . ?
C2 H2 0.9300 . ?
C2 C3 1.3988(19) . ?
C3 H3 0.9300 . ?
C8 H8 0.9800 . ?
C13 H13A 0.9600 . ?
C13 H13B 0.9600 . ?
C13 H13C 0.9600 . ?
C5 H5A 0.9600 . ?
C5 H5B 0.9600 . ?
C5 H5C 0.9600 . ?
C15 H15A 0.9600 . ?
C15 H15B 0.9600 . ?
C15 H15C 0.9600 . ?

loop_
_geom_torsion_atom_site_label_1
_geom_torsion_atom_site_label_2
_geom_torsion_atom_site_label_3
_geom_torsion_atom_site_label_4
_geom_torsion
_geom_torsion_site_symmetry_1
_geom_torsion_site_symmetry_2
_geom_torsion_site_symmetry_3
_geom_torsion_site_symmetry_4
_geom_torsion_publ_flag
O1 C9 C8 C22 -70.86(14) . . . . ?
O1 C9 C8 C7 159.11(11) . . . . ?
O6 C4 C3 C2 -177.40(11) . . . . ?
O3 C12 C11 N1 67.67(13) . . . . ?
O3 C12 C11 C10 -173.99(10) . . . . ?
O3 C12 C11 C14 -49.49(13) . . . . ?
O4 C14 C11 N1 -169.95(10) . . . . ?
O4 C14 C11 C10 72.75(13) . . . . ?
O4 C14 C11 C12 -51.20(13) . . . . ?
O5 C14 C11 N1 9.19(17) . . . . ?
O5 C14 C11 C10 -108.11(14) . . . . ?
O5 C14 C11 C12 127.95(13) . . . . ?
O2 C12 C11 N1 -107.99(14) . . . . ?
O2 C12 C11 C10 10.35(17) . . . . ?
O2 C12 C11 C14 134.85(13) . . . . ?
N1 C1 C7 C6 -178.98(10) . . . . ?
N1 C1 C7 C8 3.32(16) . . . . ?
N1 C1 C2 C3 179.93(11) . . . . ?
C1 N1 C11 C10 -52.48(14) . . . . ?
C1 N1 C11 C12 68.58(14) . . . . ?
C1 N1 C11 C14 -173.23(10) . . . . ?
C1 C7 C8 C9 -42.20(15) . . . . ?
C1 C7 C8 C22 -168.38(10) . . . . ?
C1 C2 C3 C4 -1.50(19) . . . . ?
C20 C18 C19 Cl2 109.14(11) . . . . ?
C20 C18 C19 Cl1 -109.39(11) . . . . ?
C6 C7 C8 C9 140.21(12) . . . . ?
C6 C7 C8 C22 14.03(16) . . . . ?
C6 C4 C3 C2 2.31(18) . . . . ?
C10 C9 C8 C22 109.80(12) . . . . ?
C10 C9 C8 C7 -20.23(15) . . . . ?
C9 C10 C11 N1 -44.01(12) . . . . ?
C9 C10 C11 C12 -164.02(10) . . . . ?
C9 C10 C11 C14 73.44(12) . . . . ?
C9 C10 C16 C17 72.14(13) . . . . ?
C7 C1 C2 C3 -0.28(19) . . . . ?
C7 C6 C4 O6 178.36(10) . . . . ?
C7 C6 C4 C3 -1.39(18) . . . . ?
C17 C18 C19 Cl2 -4.67(16) . . . . ?
C17 C18 C19 Cl1 136.80(10) . . . . ?
C17 C18 C19 C20 -113.81(13) . . . . ?
C11 N1 C1 C7 82.84(14) . . . . ?
C11 N1 C1 C2 -97.37(14) . . . . ?
C11 C10 C9 O1 -88.53(13) . . . . ?
C11 C10 C9 C8 90.81(12) . . . . ?
C11 C10 C16 C17 -167.31(10) . . . . ?
C18 C20 C21 C22 -111.42(13) . . . . ?
C18 C20 C19 Cl2 -110.33(11) . . . . ?
C18 C20 C19 Cl1 109.04(11) . . . . ?
C18 C17 C16 C10 -79.48(13) . . . . ?
C4 C6 C7 C1 -0.41(17) . . . . ?
C4 C6 C7 C8 177.18(11) . . . . ?
C16 C10 C9 O1 39.26(16) . . . . ?
C16 C10 C9 C8 -141.40(11) . . . . ?
C16 C10 C11 N1 -170.10(10) . . . . ?
C16 C10 C11 C12 69.90(13) . . . . ?
C16 C10 C11 C14 -52.65(14) . . . . ?
C16 C17 C18 C20 93.62(14) . . . . ?
C16 C17 C18 C19 166.08(11) . . . . ?
C21 C20 C18 C17 -0.59(19) . . . . ?
C21 C20 C18 C19 -110.74(14) . . . . ?
C21 C20 C19 Cl2 4.35(17) . . . . ?
C21 C20 C19 Cl1 -136.28(11) . . . . ?
C21 C20 C19 C18 114.68(13) . . . . ?
C21 C22 C8 C9 -48.71(14) . . . . ?
C21 C22 C8 C7 79.39(13) . . . . ?
C2 C1 C7 C6 1.23(17) . . . . ?
C2 C1 C7 C8 -176.48(11) . . . . ?
C8 C22 C21 C20 87.66(13) . . . . ?
C19 C20 C18 C17 110.15(14) . . . . ?
C19 C20 C21 C22 175.31(11) . . . . ?
C13 O3 C12 O2 3.06(19) . . . . ?
C13 O3 C12 C11 -172.65(10) . . . . ?
C5 O6 C4 C6 179.14(10) . . . . ?
C5 O6 C4 C3 -1.13(18) . . . . ?
C15 O4 C14 O5 4.61(19) . . . . ?
C15 O4 C14 C11 -176.25(11) . . . . ?
